data_2216063
loop_
_publ_author_name
'Pourayoubi, Mehrdad'
'Sabbaghi, Fahimeh'

_publ_contact_author_address
;
Department of Chemistry
Islamic Azad University-Zanjan Branch
Zanjan
Iran
;
_publ_contact_author_email mehrdad_pourayoubi@yahoo.com
_publ_contact_author_fax +98-241-4270156
_publ_contact_author_name 'Mehrdad Pourayoubi'
_publ_contact_author_phone +989122416331
_publ_section_title
;
 <i>N</i>-Benzyl-2-propanaminium <i>O</i>-methyl
 trichloroacetamidophosphate
;
_journal_coeditor_code LX2024
_journal_date_accepted 2007-10-15
_journal_date_recd_electronic 2007-09-05
_journal_issue 11
_journal_name_full 'Acta Crystallographica Section E'
_journal_page_first o4366
_journal_page_last o4366
_journal_paper_category QO
_journal_paper_doi 10.1107/S1600536807050428
_journal_volume 63
_journal_year 2007
_chemical_formula_iupac 'C13 H20 Cl3 N2 O4 P'
_chemical_formula_moiety 'C13 H20 Cl3 N2 O4 P'
_chemical_formula_sum 'C13 H20 Cl3 N2 O4 P'
_chemical_formula_weight 405.63
_chemical_name_systematic
;
N-Benzyl-2-propanaminium O-methyl trichloroacetamidophosphate
;
_space_group_IT_number 2
_symmetry_cell_setting triclinic
_symmetry_space_group_name_Hall '-P 1'
_symmetry_space_group_name_H-M 'P -1'
_atom_sites_solution_hydrogens geom
_atom_sites_solution_primary direct
_atom_sites_solution_secondary difmap
_audit_creation_method SHELXL97
_cell_angle_alpha 78.7570(10)
_cell_angle_beta 73.9020(10)
_cell_angle_gamma 83.115(2)
_cell_formula_units_Z 2
_cell_length_a 9.5690(7)
_cell_length_b 9.7554(7)
_cell_length_c 10.5083(7)
_cell_measurement_reflns_used 511
_cell_measurement_temperature 120(2)
_cell_measurement_theta_max 27
_cell_measurement_theta_min 3
_cell_volume 922.14(11)
_computing_cell_refinement 'SAINT (Bruker, 2005)'
_computing_data_collection 'APEX2 (Bruker, 2005)'
_computing_data_reduction 'SAINT (Bruker, 2005)'
_computing_molecular_graphics 'SHELXTL (Bruker, 2005)'
_computing_publication_material 'SHELXTL (Bruker, 2005)'
_computing_structure_refinement 'SHELXL97 (Sheldrick, 1997)'
_computing_structure_solution 'SHELXS97 (Sheldrick, 1997)'
_diffrn_ambient_temperature 120(2)
_diffrn_detector_area_resol_mean 10.0
_diffrn_measured_fraction_theta_full 0.994
_diffrn_measured_fraction_theta_max 0.994
_diffrn_measurement_device_type 'Bruker APEXII CCD area-detector'
_diffrn_measurement_method \w
_diffrn_radiation_monochromator graphite
_diffrn_radiation_source 'fine-focus sealed tube'
_diffrn_radiation_type MoK\a
_diffrn_radiation_wavelength 0.71073
_diffrn_reflns_av_R_equivalents 0.0225
_diffrn_reflns_av_sigmaI/netI 0.0365
_diffrn_reflns_limit_h_max 12
_diffrn_reflns_limit_h_min -12
_diffrn_reflns_limit_k_max 12
_diffrn_reflns_limit_k_min -12
_diffrn_reflns_limit_l_max 13
_diffrn_reflns_limit_l_min -13
_diffrn_reflns_number 7569
_diffrn_reflns_theta_full 27.00
_diffrn_reflns_theta_max 27.00
_diffrn_reflns_theta_min 2.05
_diffrn_standards_number 0
_exptl_absorpt_coefficient_mu 0.602
_exptl_absorpt_correction_T_max 0.8891
_exptl_absorpt_correction_T_min 0.8170
_exptl_absorpt_correction_type multi-scan
_exptl_absorpt_process_details '(SADABS; Sheldrick, 1999)'
_exptl_crystal_colour colourless
_exptl_crystal_density_diffrn 1.461
_exptl_crystal_density_method 'not measured'
_exptl_crystal_description prism
_exptl_crystal_F_000 420
_exptl_crystal_size_max 0.35
_exptl_crystal_size_mid 0.20
_exptl_crystal_size_min 0.20
_refine_diff_density_max 0.398
_refine_diff_density_min -0.367
_refine_ls_extinction_method none
_refine_ls_goodness_of_fit_ref 1.034
_refine_ls_hydrogen_treatment mixed
_refine_ls_matrix_type full
_refine_ls_number_parameters 223
_refine_ls_number_reflns 4012
_refine_ls_number_restraints 0
_refine_ls_restrained_S_all 1.034
_refine_ls_R_factor_all 0.0417
_refine_ls_R_factor_gt 0.0316
_refine_ls_shift/su_max 0.000
_refine_ls_shift/su_mean 0.000
_refine_ls_structure_factor_coef Fsqd
_refine_ls_weighting_details 'calc w = 1/[\s^2^(Fo^2^)+(0.0303P)^2^+0.4098P] where P=(Fo^2^+2Fc^2^)/3'
_refine_ls_weighting_scheme calc
_refine_ls_wR_factor_gt 0.0704
_refine_ls_wR_factor_ref 0.0758
_reflns_number_gt 3317
_reflns_number_total 4012
_reflns_threshold_expression I>2\s(I)
_cod_data_source_file lx2024.cif
_cod_data_source_block I
_cod_database_code 2216063
_cod_database_fobs_code 2216063

loop_
_symmetry_equiv_pos_as_xyz
'x, y, z'
'-x, -y, -z'

loop_
_atom_site_type_symbol
_atom_site_label
_atom_site_fract_x
_atom_site_fract_y
_atom_site_fract_z
_atom_site_U_iso_or_equiv
_atom_site_adp_type
_atom_site_calc_flag
_atom_site_refinement_flags
_atom_site_occupancy
P P 1.08073(5) 0.93186(5) 0.29290(4) 0.01267(11) Uani d . 1
Cl Cl1 0.80897(6) 0.61153(6) 0.65929(5) 0.02861(13) Uani d . 1
Cl Cl2 0.62282(5) 0.84713(5) 0.56791(5) 0.02585(12) Uani d . 1
Cl Cl3 0.64223(5) 0.58645(5) 0.47578(5) 0.02247(12) Uani d . 1
O O1 1.04164(14) 0.95140(13) 0.16261(12) 0.0156(3) Uani d . 1
O O2 1.10748(15) 1.05510(14) 0.34305(12) 0.0203(3) Uani d . 1
O O3 1.21581(14) 0.81854(14) 0.28100(13) 0.0216(3) Uani d . 1
O O4 0.90319(14) 0.68874(13) 0.30462(12) 0.0179(3) Uani d . 1
N N1 0.94452(17) 0.85137(16) 0.41709(15) 0.0156(3) Uani d . 1
H H1N 0.923(2) 0.882(2) 0.492(2) 0.028(6) Uiso d . 1
N N2 0.87102(16) 0.83093(15) 0.04059(15) 0.0120(3) Uani d . 1
H H2NB 0.923(2) 0.844(2) 0.100(2) 0.019(5) Uiso d . 1
H H2NA 0.896(2) 0.899(2) -0.030(2) 0.024(6) Uiso d . 1
C C1 0.87439(19) 0.74740(18) 0.40134(16) 0.0133(4) Uani d . 1
C C2 0.7413(2) 0.70091(19) 0.52235(17) 0.0165(4) Uani d . 1
C C3 1.2809(3) 0.7801(3) 0.3920(3) 0.0404(6) Uani d . 1
H H3A 1.3707 0.7208 0.3658 0.061 Uiso calc R 1
H H3B 1.2126 0.7284 0.4688 0.061 Uiso calc R 1
H H3C 1.3038 0.8648 0.4170 0.061 Uiso calc R 1
C C4 0.9180(2) 0.69270(18) -0.00419(18) 0.0166(4) Uani d . 1
H H4A 0.8734 0.6864 -0.0772 0.020 Uiso calc R 1
H H4B 0.8822 0.6169 0.0718 0.020 Uiso calc R 1
C C5 1.0810(2) 0.67174(18) -0.05357(17) 0.0147(4) Uani d . 1
C C6 1.1466(2) 0.68353(19) -0.19101(18) 0.0181(4) Uani d . 1
H H6A 1.0887 0.7080 -0.2534 0.022 Uiso calc R 1
C C7 1.2966(2) 0.6595(2) -0.23676(19) 0.0222(4) Uani d . 1
H H7A 1.3409 0.6668 -0.3305 0.027 Uiso calc R 1
C C8 1.3821(2) 0.6250(2) -0.14661(19) 0.0217(4) Uani d . 1
H H8A 1.4847 0.6082 -0.1783 0.026 Uiso calc R 1
C C9 1.3171(2) 0.6150(2) -0.00961(19) 0.0205(4) Uani d . 1
H H9A 1.3754 0.5918 0.0525 0.025 Uiso calc R 1
C C10 1.1677(2) 0.63857(18) 0.03649(18) 0.0164(4) Uani d . 1
H H10A 1.1238 0.6321 0.1302 0.020 Uiso calc R 1
C C11 0.71066(19) 0.84825(19) 0.10844(18) 0.0164(4) Uani d . 1
H H11A 0.6871 0.7726 0.1888 0.020 Uiso calc R 1
C C12 0.6802(2) 0.9887(2) 0.1561(2) 0.0227(4) Uani d . 1
H H12A 0.7401 0.9921 0.2173 0.034 Uiso calc R 1
H H12B 0.5768 1.0006 0.2033 0.034 Uiso calc R 1
H H12C 0.7039 1.0641 0.0785 0.034 Uiso calc R 1
C C13 0.6198(2) 0.8340(2) 0.0142(2) 0.0236(4) Uani d . 1
H H13A 0.6363 0.7388 -0.0066 0.035 Uiso calc R 1
H H13B 0.6483 0.9016 -0.0690 0.035 Uiso calc R 1
H H13C 0.5163 0.8525 0.0576 0.035 Uiso calc R 1

loop_
_atom_site_aniso_label
_atom_site_aniso_U_11
_atom_site_aniso_U_22
_atom_site_aniso_U_33
_atom_site_aniso_U_12
_atom_site_aniso_U_13
_atom_site_aniso_U_23
P 0.0146(2) 0.0143(2) 0.0096(2) -0.00439(18) -0.00358(17) -0.00053(17)
Cl1 0.0312(3) 0.0351(3) 0.0186(2) -0.0134(2) -0.0111(2) 0.0109(2)
Cl2 0.0193(3) 0.0232(3) 0.0332(3) -0.00429(19) 0.0020(2) -0.0118(2)
Cl3 0.0223(3) 0.0209(2) 0.0264(2) -0.01088(19) -0.00513(19) -0.00544(19)
O1 0.0198(7) 0.0157(6) 0.0122(6) -0.0049(5) -0.0055(5) -0.0007(5)
O2 0.0270(8) 0.0215(7) 0.0140(6) -0.0128(6) -0.0035(5) -0.0027(5)
O3 0.0174(7) 0.0226(7) 0.0234(7) 0.0012(6) -0.0071(6) 0.0003(6)
O4 0.0233(7) 0.0167(7) 0.0145(6) -0.0043(5) -0.0043(5) -0.0039(5)
N1 0.0201(8) 0.0174(8) 0.0102(7) -0.0073(6) -0.0026(6) -0.0027(6)
N2 0.0141(8) 0.0103(7) 0.0118(7) -0.0013(6) -0.0044(6) -0.0008(6)
C1 0.0147(9) 0.0129(8) 0.0126(8) -0.0019(7) -0.0060(7) 0.0013(7)
C2 0.0187(10) 0.0160(9) 0.0155(8) -0.0053(7) -0.0045(7) -0.0018(7)
C3 0.0419(15) 0.0336(13) 0.0541(15) 0.0008(11) -0.0358(13) 0.0048(11)
C4 0.0175(9) 0.0127(9) 0.0211(9) -0.0002(7) -0.0059(7) -0.0059(7)
C5 0.0157(9) 0.0095(8) 0.0192(9) -0.0006(7) -0.0033(7) -0.0055(7)
C6 0.0218(10) 0.0168(9) 0.0173(9) 0.0001(8) -0.0066(8) -0.0051(7)
C7 0.0250(11) 0.0225(10) 0.0167(9) -0.0021(8) 0.0005(8) -0.0057(8)
C8 0.0165(10) 0.0189(10) 0.0265(10) 0.0023(8) -0.0019(8) -0.0036(8)
C9 0.0196(10) 0.0188(10) 0.0237(10) 0.0020(8) -0.0097(8) -0.0016(8)
C10 0.0197(10) 0.0136(9) 0.0147(8) -0.0007(7) -0.0027(7) -0.0026(7)
C11 0.0130(9) 0.0166(9) 0.0183(9) 0.0008(7) -0.0029(7) -0.0025(7)
C12 0.0182(10) 0.0223(10) 0.0286(10) 0.0054(8) -0.0055(8) -0.0117(8)
C13 0.0172(10) 0.0255(11) 0.0318(11) 0.0014(8) -0.0108(8) -0.0088(9)

loop_
_atom_type_symbol
_atom_type_description
_atom_type_scat_dispersion_real
_atom_type_scat_dispersion_imag
_atom_type_scat_source
C C 0.0033 0.0016 'International Tables Vol C Tables 4.2.6.8 and 6.1.1.4'
H H 0.0000 0.0000 'International Tables Vol C Tables 4.2.6.8 and 6.1.1.4'
N N 0.0061 0.0033 'International Tables Vol C Tables 4.2.6.8 and 6.1.1.4'
O O 0.0106 0.0060 'International Tables Vol C Tables 4.2.6.8 and 6.1.1.4'
P P 0.1023 0.0942 'International Tables Vol C Tables 4.2.6.8 and 6.1.1.4'
Cl Cl 0.1484 0.1585 'International Tables Vol C Tables 4.2.6.8 and 6.1.1.4'

loop_
_geom_angle_atom_site_label_1
_geom_angle_atom_site_label_2
_geom_angle_atom_site_label_3
_geom_angle
O2 P O1 119.68(7)
O2 P O3 111.84(8)
O1 P O3 105.46(7)
O2 P N1 105.49(8)
O1 P N1 108.94(7)
O3 P N1 104.44(8)
C3 O3 P 118.41(14)
C1 N1 P 123.40(13)
C1 N1 H1N 121.3(15)
P N1 H1N 115.3(15)
C4 N2 C11 113.87(13)
C4 N2 H2NB 110.0(13)
C11 N2 H2NB 108.1(13)
C4 N2 H2NA 109.0(14)
C11 N2 H2NA 110.7(14)
H2NB N2 H2NA 104.8(18)
O4 C1 N1 126.73(16)
O4 C1 C2 118.51(15)
N1 C1 C2 114.75(15)
C1 C2 Cl3 109.39(12)
C1 C2 Cl2 110.96(12)
Cl3 C2 Cl2 108.20(10)
C1 C2 Cl1 108.37(12)
Cl3 C2 Cl1 109.21(10)
Cl2 C2 Cl1 110.69(10)
O3 C3 H3A 109.5
O3 C3 H3B 109.5
H3A C3 H3B 109.5
O3 C3 H3C 109.5
H3A C3 H3C 109.5
H3B C3 H3C 109.5
N2 C4 C5 112.12(14)
N2 C4 H4A 109.2
C5 C4 H4A 109.2
N2 C4 H4B 109.2
C5 C4 H4B 109.2
H4A C4 H4B 107.9
C10 C5 C6 119.34(17)
C10 C5 C4 120.82(16)
C6 C5 C4 119.83(16)
C7 C6 C5 120.01(17)
C7 C6 H6A 120.0
C5 C6 H6A 120.0
C8 C7 C6 120.40(18)
C8 C7 H7A 119.8
C6 C7 H7A 119.8
C7 C8 C9 119.67(18)
C7 C8 H8A 120.2
C9 C8 H8A 120.2
C10 C9 C8 120.13(17)
C10 C9 H9A 119.9
C8 C9 H9A 119.9
C9 C10 C5 120.43(17)
C9 C10 H10A 119.8
C5 C10 H10A 119.8
N2 C11 C12 108.21(14)
N2 C11 C13 110.70(15)
C12 C11 C13 112.64(16)
N2 C11 H11A 108.4
C12 C11 H11A 108.4
C13 C11 H11A 108.4
C11 C12 H12A 109.5
C11 C12 H12B 109.5
H12A C12 H12B 109.5
C11 C12 H12C 109.5
H12A C12 H12C 109.5
H12B C12 H12C 109.5
C11 C13 H13A 109.5
C11 C13 H13B 109.5
H13A C13 H13B 109.5
C11 C13 H13C 109.5
H13A C13 H13C 109.5
H13B C13 H13C 109.5

loop_
_geom_bond_atom_site_label_1
_geom_bond_atom_site_label_2
_geom_bond_distance
P O2 1.4780(10)
P O1 1.4890(10)
P O3 1.5910(10)
P N1 1.709(2)
Cl1 C2 1.772(2)
Cl2 C2 1.768(2)
Cl3 C2 1.764(2)
O3 C3 1.437(2)
O4 C1 1.212(2)
N1 C1 1.340(2)
N1 H1N 0.86(2)
N2 C4 1.492(2)
N2 C11 1.507(2)
N2 H2NB 0.93(2)
N2 H2NA 0.89(2)
C1 C2 1.568(2)
C3 H3A 0.9800
C3 H3B 0.9800
C3 H3C 0.9800
C4 C5 1.503(3)
C4 H4A 0.9900
C4 H4B 0.9900
C5 C10 1.393(2)
C5 C6 1.394(2)
C6 C7 1.388(3)
C6 H6A 0.9500
C7 C8 1.386(3)
C7 H7A 0.9500
C8 C9 1.390(3)
C8 H8A 0.9500
C9 C10 1.383(3)
C9 H9A 0.9500
C10 H10A 0.9500
C11 C12 1.518(3)
C11 C13 1.522(2)
C11 H11A 1.0000
C12 H12A 0.9800
C12 H12B 0.9800
C12 H12C 0.9800
C13 H13A 0.9800
C13 H13B 0.9800
C13 H13C 0.9800

loop_
_geom_hbond_atom_site_label_D
_geom_hbond_atom_site_label_H
_geom_hbond_atom_site_label_A
_geom_hbond_site_symmetry_A
_geom_hbond_distance_DH
_geom_hbond_distance_HA
_geom_hbond_distance_DA
_geom_hbond_angle_DHA
C4 H4B Cg 2_345 0.99 2.86(2) 3.635(2) 135
N1 H1N O2 2_776 0.86(2) 1.88(2) 2.743(2) 175(2)
N2 H2NB O1 . 0.93(2) 1.95(2) 2.811(2) 153(2)
N2 H2NA O1 2_775 0.89(2) 1.84(2) 2.727(2) 173(2)
N2 H2NB O4 . 0.93(2) 2.35(2) 2.930(2) 120(2)

loop_
_geom_torsion_atom_site_label_1
_geom_torsion_atom_site_label_2
_geom_torsion_atom_site_label_3
_geom_torsion_atom_site_label_4
_geom_torsion
O2 P O3 C3 46.85(16)
O1 P O3 C3 178.48(14)
N1 P O3 C3 -66.75(16)
O2 P N1 C1 169.64(15)
O1 P N1 C1 39.97(17)
O3 P N1 C1 -72.32(16)
P N1 C1 O4 6.3(3)
P N1 C1 C2 -173.17(12)
O4 C1 C2 Cl3 -9.6(2)
N1 C1 C2 Cl3 169.95(13)
O4 C1 C2 Cl2 -128.87(15)
N1 C1 C2 Cl2 50.65(18)
O4 C1 C2 Cl1 109.40(16)
N1 C1 C2 Cl1 -71.08(17)
C11 N2 C4 C5 -172.01(14)
N2 C4 C5 C10 76.1(2)
N2 C4 C5 C6 -104.87(18)
C10 C5 C6 C7 1.3(3)
C4 C5 C6 C7 -177.78(17)
C5 C6 C7 C8 -0.6(3)
C6 C7 C8 C9 -0.3(3)
C7 C8 C9 C10 0.4(3)
C8 C9 C10 C5 0.4(3)
C6 C5 C10 C9 -1.2(3)
C4 C5 C10 C9 177.87(16)
C4 N2 C11 C12 176.53(14)
C4 N2 C11 C13 -59.6(2)
